data_1576011
loop_
_publ_author_name
'Tang, Ru-Ling'
'Yue Wang, ?'
'Lv, Yi-Lei'
'Miao, Bing-Wei'
'Liu, Wenlong'
'Guo, Sheng-Ping'

_publ_section_title
;
 Significant enhancement in the birefringence of metal phosphite halides
 <i>via</i> the introduction of &#x3c0;-conjugated cations.
;
_journal_issue 46
_journal_name_full 'Chemical science'
_journal_page_first 22021
_journal_page_last 22028
_journal_paper_doi 10.1039/d5sc04977f
_journal_volume 16
_journal_year 2025
_chemical_formula_moiety 'Cl H O3 P Zn, H2 O, C2 H6 N'
_chemical_formula_sum 'C2 H9 Cl N O4 P Zn'
_chemical_formula_weight 242.89
_space_group_crystal_system monoclinic
_space_group_IT_number 14
_space_group_name_Hall '-P 2yn'
_space_group_name_H-M_alt 'P 1 21/n 1'
_atom_sites_solution_hydrogens mixed
_atom_sites_solution_primary iterative
_audit_creation_date 2025-09-16
_audit_creation_method
;
Olex2 1.5
(compiled 2021.08.20 svn.r13c46975 for OlexSys, GUI svn.r6405)
;
_audit_update_record
;
2025-09-18 deposited with the CCDC.	2025-10-13 downloaded from the CCDC.
;
_cell_angle_alpha 90
_cell_angle_beta 113.432(2)
_cell_angle_gamma 90
_cell_formula_units_Z 4
_cell_length_a 9.4598(6)
_cell_length_b 9.2763(6)
_cell_length_c 9.9121(6)
_cell_measurement_reflns_used 6440
_cell_measurement_temperature 273.15
_cell_measurement_theta_max 27.50
_cell_measurement_theta_min 3.14
_cell_volume 798.08(9)
_computing_cell_refinement 'SAINT v8.37A (Bruker, 2015)'
_computing_data_reduction 'SAINT v8.37A (Bruker, 2015)'
_computing_molecular_graphics 'Olex2 1.5 (Dolomanov et al., 2009)'
_computing_publication_material 'Olex2 1.5 (Dolomanov et al., 2009)'
_computing_structure_refinement 'SHELXL 2014/7 (Sheldrick, 2015)'
_computing_structure_solution 'olex2.solve 1.5 (Bourhis et al., 2015)'
_diffrn_ambient_temperature 273.15
_diffrn_measured_fraction_theta_full 0.998
_diffrn_measured_fraction_theta_max 0.998
_diffrn_measurement_device_type 'CCD area detector'
_diffrn_measurement_method 'phi and omega scans'
_diffrn_radiation_type MoK\a
_diffrn_radiation_wavelength 0.71073
_diffrn_reflns_av_R_equivalents 0.0311
_diffrn_reflns_av_unetI/netI 0.0221
_diffrn_reflns_Laue_measured_fraction_full 0.998
_diffrn_reflns_Laue_measured_fraction_max 0.998
_diffrn_reflns_limit_h_max 12
_diffrn_reflns_limit_h_min -12
_diffrn_reflns_limit_k_max 12
_diffrn_reflns_limit_k_min -12
_diffrn_reflns_limit_l_max 12
_diffrn_reflns_limit_l_min -12
_diffrn_reflns_number 12174
_diffrn_reflns_point_group_measured_fraction_full 0.998
_diffrn_reflns_point_group_measured_fraction_max 0.998
_diffrn_reflns_theta_full 25.242
_diffrn_reflns_theta_max 27.544
_diffrn_reflns_theta_min 3.137
_exptl_absorpt_coefficient_mu 3.572
_exptl_absorpt_correction_T_max 0.7456
_exptl_absorpt_correction_T_min 0.6777
_exptl_absorpt_correction_type none
_exptl_absorpt_process_details
;
SADABS-2016/2 (Bruker,2016/2) was used for absorption correction.
wR2(int) was 0.0996 before and 0.0429 after correction.
The Ratio of minimum to maximum transmission is 0.9089.
The \l/2 correction factor is Not present.
;
_exptl_crystal_colour 'clear light colourless'
_exptl_crystal_colour_lustre clear
_exptl_crystal_colour_modifier light
_exptl_crystal_colour_primary colourless
_exptl_crystal_density_diffrn 2.022
_exptl_crystal_description block
_exptl_crystal_F_000 488
_refine_diff_density_max 0.301
_refine_diff_density_min -0.315
_refine_diff_density_rms 0.067
_refine_ls_extinction_coef 0.0049(6)
_refine_ls_extinction_expression Fc^*^=kFc[1+0.001xFc^2^\l^3^/sin(2\q)]^-1/4^
_refine_ls_extinction_method 'SHELXL-2014/7 (Sheldrick 2014'
_refine_ls_goodness_of_fit_ref 1.088
_refine_ls_hydrogen_treatment mixed
_refine_ls_matrix_type full
_refine_ls_number_parameters 104
_refine_ls_number_reflns 1835
_refine_ls_number_restraints 0
_refine_ls_restrained_S_all 1.088
_refine_ls_R_factor_all 0.0291
_refine_ls_R_factor_gt 0.0209
_refine_ls_shift/su_max 0.001
_refine_ls_shift/su_mean 0.000
_refine_ls_structure_factor_coef Fsqd
_refine_ls_weighting_details 'w=1/[\s^2^(Fo^2^)+(0.0206P)^2^+0.3521P] where P=(Fo^2^+2Fc^2^)/3'
_refine_ls_weighting_scheme calc
_refine_ls_wR_factor_gt 0.0457
_refine_ls_wR_factor_ref 0.0480
_reflns_Friedel_coverage 0.000
_reflns_number_gt 1604
_reflns_number_total 1835
_reflns_threshold_expression 'I > 2\s(I)'
_cod_data_source_file d5sc04977f2.cif
_cod_data_source_block a
_cod_depositor_comments 'Adding full bibliography for 1576011--1576012.cif.'
_cod_database_code 1576011
_shelx_shelxl_version_number 2014/7
_shelx_space_group_comment
;
The symmetry employed for this shelxl refinement is uniquely defined
by the following loop, which should always be used as a source of
symmetry information in preference to the above space-group names.
They are only intended as comments.
;
_olex2_refinement_description
;
1. Fixed Uiso
 At 1.2 times of:
  All C(H,H) groups, All N(H,H) groups
2.a Secondary CH2 refined with riding coordinates:
 N1(H1A,H1B), C1(H1C,H1D), C2(H2A,H2B)
;
_olex2_submission_special_instructions 'No special instructions were received'

loop_
_space_group_symop_operation_xyz
'x, y, z'
'-x+1/2, y+1/2, -z+1/2'
'-x, -y, -z'
'x-1/2, -y-1/2, z-1/2'

loop_
_atom_site_label
_atom_site_type_symbol
_atom_site_fract_x
_atom_site_fract_y
_atom_site_fract_z
_atom_site_U_iso_or_equiv
_atom_site_adp_type
_atom_site_occupancy
_atom_site_site_symmetry_order
_atom_site_calc_flag
_atom_site_refinement_flags_posn
_atom_site_refinement_flags_adp
_atom_site_refinement_flags_occupancy
_atom_site_disorder_assembly
_atom_site_disorder_group
Zn1 Zn 0.14212(2) 0.58042(2) 0.18473(2) 0.01768(9) Uani 1 1 d . . . . .
Cl1 Cl -0.00250(6) 0.52923(7) 0.30945(6) 0.03317(14) Uani 1 1 d . . . . .
P1 P 0.36599(5) 0.77089(5) 0.43452(5) 0.01721(12) Uani 1 1 d . . . . .
H1 H 0.304(2) 0.712(2) 0.518(2) 0.028(6) Uiso 1 1 d . . . . .
O1 O 0.28284(16) 0.91522(14) 0.39157(15) 0.0235(3) Uani 1 1 d . . . . .
O2 O 0.53812(15) 0.78856(15) 0.52164(15) 0.0286(4) Uani 1 1 d . . . . .
O3 O 0.33619(15) 0.67089(16) 0.30600(14) 0.0254(3) Uani 1 1 d . . . . .
O4 O 0.7035(2) 0.6020(2) 0.4200(2) 0.0431(5) Uani 1 1 d . . . . .
H4A H 0.774(4) 0.569(3) 0.478(3) 0.050(10) Uiso 1 1 d . . . . .
H4B H 0.660(4) 0.640(4) 0.454(3) 0.060(11) Uiso 1 1 d . . . . .
N1 N 0.5198(2) 0.50461(19) 0.15086(19) 0.0273(4) Uani 1 1 d . . . . .
H1A H 0.5770 0.5240 0.2449 0.033 Uiso 1 1 calc R U . . .
H1B H 0.4289 0.4720 0.1448 0.033 Uiso 1 1 calc R U . . .
C1 C 0.4964(3) 0.6394(2) 0.0628(2) 0.0319(5) Uani 1 1 d . . . . .
H1C H 0.5956 0.6795 0.0754 0.038 Uiso 1 1 calc R U . . .
H1D H 0.4428 0.7099 0.0974 0.038 Uiso 1 1 calc R U . . .
C2 C 0.5966(3) 0.3916(2) 0.0984(2) 0.0303(5) Uani 1 1 d . . . . .
H2A H 0.6066 0.3042 0.1552 0.036 Uiso 1 1 calc R U . . .
H2B H 0.6991 0.4235 0.1123 0.036 Uiso 1 1 calc R U . . .

loop_
_atom_site_aniso_label
_atom_site_aniso_U_11
_atom_site_aniso_U_22
_atom_site_aniso_U_33
_atom_site_aniso_U_23
_atom_site_aniso_U_13
_atom_site_aniso_U_12
Zn1 0.01545(13) 0.01767(13) 0.01618(13) 0.00011(8) 0.00232(9) -0.00034(9)
Cl1 0.0289(3) 0.0431(3) 0.0322(3) 0.0043(2) 0.0171(2) 0.0003(2)
P1 0.0156(2) 0.0159(2) 0.0170(3) -0.00086(19) 0.00317(19) -0.00077(19)
O1 0.0202(7) 0.0192(7) 0.0318(8) 0.0049(6) 0.0111(6) 0.0029(6)
O2 0.0168(7) 0.0304(8) 0.0276(8) -0.0132(6) -0.0027(6) 0.0027(6)
O3 0.0178(7) 0.0283(8) 0.0244(8) -0.0110(6) 0.0022(6) -0.0043(6)
O4 0.0314(10) 0.0566(13) 0.0348(11) -0.0105(9) 0.0061(9) 0.0137(9)
N1 0.0252(9) 0.0318(10) 0.0258(9) -0.0035(8) 0.0110(8) -0.0051(8)
C1 0.0373(13) 0.0215(11) 0.0403(14) -0.0054(10) 0.0191(11) -0.0019(10)
C2 0.0296(12) 0.0272(12) 0.0339(13) 0.0032(9) 0.0125(10) 0.0052(9)

loop_
_atom_type_symbol
_atom_type_description
_atom_type_scat_dispersion_real
_atom_type_scat_dispersion_imag
_atom_type_scat_source
C C 0.0033 0.0016 'International Tables Vol C Tables 4.2.6.8 and 6.1.1.4'
H H 0.0000 0.0000 'International Tables Vol C Tables 4.2.6.8 and 6.1.1.4'
Cl Cl 0.1484 0.1585 'International Tables Vol C Tables 4.2.6.8 and 6.1.1.4'
N N 0.0061 0.0033 'International Tables Vol C Tables 4.2.6.8 and 6.1.1.4'
O O 0.0106 0.0060 'International Tables Vol C Tables 4.2.6.8 and 6.1.1.4'
P P 0.1023 0.0942 'International Tables Vol C Tables 4.2.6.8 and 6.1.1.4'
Zn Zn 0.2839 1.4301 'International Tables Vol C Tables 4.2.6.8 and 6.1.1.4'

loop_
_geom_angle_atom_site_label_1
_geom_angle_atom_site_label_2
_geom_angle_atom_site_label_3
_geom_angle
_geom_angle_site_symmetry_1
_geom_angle_site_symmetry_3
_geom_angle_publ_flag
O1 Zn1 Cl1 116.30(4) 2_545 . ?
O2 Zn1 Cl1 111.98(5) 4_575 . ?
O2 Zn1 O1 107.95(6) 4_575 2_545 ?
O3 Zn1 Cl1 112.75(5) . . ?
O3 Zn1 O1 100.28(6) . 2_545 ?
O3 Zn1 O2 106.59(6) . 4_575 ?
O1 P1 H1 103.6(9) . . ?
O2 P1 H1 109.5(9) . . ?
O2 P1 O1 112.42(8) . . ?
O3 P1 H1 107.1(9) . . ?
O3 P1 O1 113.67(8) . . ?
O3 P1 O2 110.15(8) . . ?
P1 O1 Zn1 124.59(8) . 2 ?
P1 O2 Zn1 127.80(8) . 4_676 ?
P1 O3 Zn1 127.01(8) . . ?
H4A O4 H4B 110(3) . . ?
H1A N1 H1B 108.0 . . ?
C1 N1 H1A 109.3 . . ?
C1 N1 H1B 109.3 . . ?
C2 N1 H1A 109.3 . . ?
C2 N1 H1B 109.3 . . ?
C2 N1 C1 111.55(16) . . ?
N1 C1 H1C 109.6 . . ?
N1 C1 H1D 109.6 . . ?
N1 C1 C2 110.34(17) . 3_665 ?
H1C C1 H1D 108.1 . . ?
C2 C1 H1C 109.6 3_665 . ?
C2 C1 H1D 109.6 3_665 . ?
N1 C2 C1 110.14(18) . 3_665 ?
N1 C2 H2A 109.6 . . ?
N1 C2 H2B 109.6 . . ?
C1 C2 H2A 109.6 3_665 . ?
C1 C2 H2B 109.6 3_665 . ?
H2A C2 H2B 108.1 . . ?

loop_
_geom_bond_atom_site_label_1
_geom_bond_atom_site_label_2
_geom_bond_distance
_geom_bond_site_symmetry_2
_geom_bond_publ_flag
Zn1 Cl1 2.2294(6) . ?
Zn1 O1 1.9624(14) 2_545 ?
Zn1 O2 1.9477(13) 4_575 ?
Zn1 O3 1.9402(13) . ?
P1 H1 1.31(2) . ?
P1 O1 1.5252(14) . ?
P1 O2 1.5184(14) . ?
P1 O3 1.5091(14) . ?
O1 Zn1 1.9624(13) 2 ?
O2 Zn1 1.9477(13) 4_676 ?
O4 H4A 0.75(3) . ?
O4 H4B 0.73(3) . ?
N1 H1A 0.8900 . ?
N1 H1B 0.8900 . ?
N1 C1 1.490(3) . ?
N1 C2 1.482(3) . ?
C1 H1C 0.9700 . ?
C1 H1D 0.9700 . ?
C1 C2 1.514(3) 3_665 ?
C2 C1 1.514(3) 3_665 ?
C2 H2A 0.9700 . ?
C2 H2B 0.9700 . ?

loop_
_geom_hbond_atom_site_label_D
_geom_hbond_atom_site_label_H
_geom_hbond_atom_site_label_A
_geom_hbond_distance_DH
_geom_hbond_distance_HA
_geom_hbond_distance_DA
_geom_hbond_angle_DHA
_geom_hbond_site_symmetry_A
O4 H4B O2 0.73(3) 2.07(3) 2.777(3) 167(3) .

loop_
_geom_torsion_atom_site_label_1
_geom_torsion_atom_site_label_2
_geom_torsion_atom_site_label_3
_geom_torsion_atom_site_label_4
_geom_torsion
_geom_torsion_site_symmetry_1
_geom_torsion_site_symmetry_2
_geom_torsion_site_symmetry_3
_geom_torsion_site_symmetry_4
_geom_torsion_publ_flag
O1 P1 O2 Zn1 45.10(14) . . . 4_676 ?
O1 P1 O3 Zn1 -66.57(13) . . . . ?
O2 P1 O1 Zn1 43.50(13) . . . 2 ?
O2 P1 O3 Zn1 166.24(10) . . . . ?
O3 P1 O1 Zn1 -82.50(11) . . . 2 ?
O3 P1 O2 Zn1 172.98(10) . . . 4_676 ?
C1 N1 C2 C1 -57.1(2) . . . 3_665 ?
C2 N1 C1 C2 57.2(2) . . . 3_665 ?
